data_4507909
loop_
_publ_author_name
'Dong, Ming-Ming'
'He, Lu-Lu'
'Fan, Ya-Juan'
'Zang, Shuang-Quan'
'Hou, Hong-Wei'
'Mak, Thomas C. W.'

_publ_section_title
;
 Seven Copper Coordination Polymers Based on 5-Iodo-Isophthalic Acid:
 Halogen-Related Bonding and N-Donor Auxiliary Ligands Modulating Effect
;
_journal_issue 8
_journal_name_full 'Crystal Growth &amp; Design'
_journal_page_first 3353
_journal_paper_doi 10.1021/cg400033s
_journal_volume 13
_journal_year 2013
_chemical_formula_moiety 'C18 H17 Cu I N4 O4'
_chemical_formula_sum 'C18 H17 Cu I N4 O4'
_chemical_formula_weight 543.80
_chemical_name_systematic
; 
 ? 
;
_space_group_IT_number 15
_symmetry_cell_setting monoclinic
_symmetry_space_group_name_Hall '-C 2yc'
_symmetry_space_group_name_H-M 'C 1 2/c 1'
_atom_sites_solution_hydrogens geom
_atom_sites_solution_primary direct
_atom_sites_solution_secondary difmap
_audit_creation_method SHELXL-97
_cell_angle_alpha 90.00
_cell_angle_beta 110.593(4)
_cell_angle_gamma 90.00
_cell_formula_units_Z 8
_cell_length_a 12.7032(4)
_cell_length_b 22.4160(7)
_cell_length_c 14.2465(6)
_cell_measurement_reflns_used 4123
_cell_measurement_temperature 296(2)
_cell_measurement_theta_max 29.0909
_cell_measurement_theta_min 3.0488
_cell_volume 3797.5(3)
_computing_cell_refinement 'Bruker SMART'
_computing_data_collection 'Bruker SMART'
_computing_data_reduction 'Bruker SAINT'
_computing_molecular_graphics 'Bruker SHELXTL'
_computing_publication_material 'Bruker SHELXTL'
_computing_structure_refinement 'SHELXL-97 (Sheldrick, 1997)'
_computing_structure_solution 'SHELXS-97 (Sheldrick, 1990)'
_diffrn_ambient_temperature 296(2)
_diffrn_measured_fraction_theta_full 0.993
_diffrn_measured_fraction_theta_max 0.993
_diffrn_measurement_device_type 'Bruker Smart APEX II CCD area detector'
_diffrn_measurement_method '\w scans'
_diffrn_radiation_monochromator graphite
_diffrn_radiation_source 'fine-focus sealed tube'
_diffrn_radiation_type MoK\a
_diffrn_radiation_wavelength 0.71073
_diffrn_reflns_av_R_equivalents 0.0256
_diffrn_reflns_av_sigmaI/netI 0.0326
_diffrn_reflns_limit_h_max 15
_diffrn_reflns_limit_h_min -15
_diffrn_reflns_limit_k_max 26
_diffrn_reflns_limit_k_min -24
_diffrn_reflns_limit_l_max 16
_diffrn_reflns_limit_l_min -16
_diffrn_reflns_number 8902
_diffrn_reflns_theta_full 25.00
_diffrn_reflns_theta_max 25.00
_diffrn_reflns_theta_min 3.05
_diffrn_standards_number 0
_exptl_absorpt_coefficient_mu 2.809
_exptl_absorpt_correction_T_max 0.6620
_exptl_absorpt_correction_T_min 0.5520
_exptl_absorpt_correction_type multi-scan
_exptl_absorpt_process_details 'SADABS(Bruker, 2009)'
_exptl_crystal_colour purple
_exptl_crystal_density_diffrn 1.902
_exptl_crystal_density_method 'not measured'
_exptl_crystal_description plate
_exptl_crystal_F_000 2136
_exptl_crystal_size_max 0.24
_exptl_crystal_size_mid 0.18
_exptl_crystal_size_min 0.16
_refine_diff_density_max 0.930
_refine_diff_density_min -0.692
_refine_diff_density_rms 0.086
_refine_ls_extinction_method none
_refine_ls_goodness_of_fit_ref 1.033
_refine_ls_hydrogen_treatment constr
_refine_ls_matrix_type full
_refine_ls_number_parameters 255
_refine_ls_number_reflns 3330
_refine_ls_number_restraints 169
_refine_ls_restrained_S_all 1.089
_refine_ls_R_factor_all 0.0443
_refine_ls_R_factor_gt 0.0323
_refine_ls_shift/su_max 0.000
_refine_ls_shift/su_mean 0.000
_refine_ls_structure_factor_coef Fsqd
_refine_ls_weighting_details 'calc w=1/[\s^2^(Fo^2^)+(0.0360P)^2^+7.7594P] where P=(Fo^2^+2Fc^2^)/3'
_refine_ls_weighting_scheme calc
_refine_ls_wR_factor_gt 0.0724
_refine_ls_wR_factor_ref 0.0771
_reflns_number_gt 2725
_reflns_number_total 3330
_reflns_threshold_expression >2sigma(I)
_cod_data_source_file cg400033s_si_002.cif
_cod_data_source_block Compound5
_cod_original_cell_volume 3797.6(2)
_cod_original_sg_symbol_H-M 'C 2/c'
_cod_database_code 4507909

loop_
_symmetry_equiv_pos_as_xyz
'x, y, z'
'-x, y, -z+1/2'
'x+1/2, y+1/2, z'
'-x+1/2, y+1/2, -z+1/2'
'-x, -y, -z'
'x, -y, z-1/2'
'-x+1/2, -y+1/2, -z'
'x+1/2, -y+1/2, z-1/2'

loop_
_atom_site_label
_atom_site_type_symbol
_atom_site_fract_x
_atom_site_fract_y
_atom_site_fract_z
_atom_site_U_iso_or_equiv
_atom_site_adp_type
_atom_site_occupancy
_atom_site_symmetry_multiplicity
_atom_site_calc_flag
_atom_site_refinement_flags
Cu1 Cu -0.2500 0.7500 0.0000 0.02137(17) Uani 1 2 d S
Cu2 Cu 0.5000 0.60530(3) 0.2500 0.03108(19) Uani 1 2 d S
O1 O 0.3405(2) 0.51873(14) 0.2367(3) 0.0442(8) Uani 1 1 d .
O2 O 0.3368(2) 0.61714(13) 0.2162(2) 0.0352(7) Uani 1 1 d .
O3 O -0.0313(2) 0.72433(13) 0.1140(2) 0.0366(7) Uani 1 1 d .
O4 O -0.1878(2) 0.67129(12) 0.0547(2) 0.0284(6) Uani 1 1 d .
N1 N 0.4796(3) 0.59849(17) 0.1055(3) 0.0375(9) Uani 1 1 d U
N2 N 0.5092(3) 0.5909(2) -0.0369(3) 0.0461(10) Uani 1 1 d U
N3 N -0.2823(3) 0.76812(17) 0.1231(3) 0.0361(9) Uani 1 1 d U
N4 N -0.2594(3) 0.78014(17) 0.2827(3) 0.0379(9) Uani 1 1 d U
I1 I -0.09354(2) 0.430024(13) 0.09942(2) 0.04024(12) Uani 1 1 d .
C1 C -0.0088(3) 0.51173(17) 0.1274(3) 0.0250(9) Uani 1 1 d .
C2 C 0.1072(3) 0.51277(18) 0.1647(3) 0.0273(9) Uani 1 1 d .
H2 H 0.1477 0.4773 0.1791 0.033 Uiso 1 1 calc R
C3 C 0.1626(3) 0.56668(18) 0.1804(3) 0.0253(9) Uani 1 1 d .
C4 C 0.1017(3) 0.61944(17) 0.1606(3) 0.0232(8) Uani 1 1 d .
H4 H 0.1393 0.6558 0.1721 0.028 Uiso 1 1 calc R
C5 C -0.0158(3) 0.61831(17) 0.1235(3) 0.0216(8) Uani 1 1 d .
C6 C -0.0709(3) 0.56408(18) 0.1063(3) 0.0261(9) Uani 1 1 d .
H6 H -0.1491 0.5627 0.0808 0.031 Uiso 1 1 calc R
C7 C 0.2897(3) 0.56624(19) 0.2153(3) 0.0298(10) Uani 1 1 d .
C8 C -0.0811(3) 0.67603(18) 0.0970(3) 0.0248(9) Uani 1 1 d .
C9 C 0.3970(4) 0.5643(2) 0.0396(4) 0.0414(11) Uani 1 1 d U
H9 H 0.3376 0.5469 0.0535 0.050 Uiso 1 1 calc R
C10 C 0.4138(4) 0.5594(2) -0.0481(4) 0.0455(12) Uani 1 1 d U
H10 H 0.3695 0.5387 -0.1048 0.055 Uiso 1 1 calc R
C11 C 0.5466(4) 0.6129(2) 0.0556(4) 0.0442(11) Uani 1 1 d U
H11 H 0.6117 0.6356 0.0821 0.053 Uiso 1 1 calc R
C12 C 0.5584(5) 0.5975(3) -0.1154(4) 0.0646(15) Uani 1 1 d U
H12A H 0.6251 0.6223 -0.0903 0.078 Uiso 1 1 calc R
H12B H 0.5814 0.5586 -0.1310 0.078 Uiso 1 1 calc R
C13 C 0.4813(5) 0.6237(3) -0.2058(4) 0.0642(16) Uani 1 1 d U
H13A H 0.4673 0.6646 -0.1914 0.077 Uiso 1 1 calc R
H13B H 0.4105 0.6024 -0.2240 0.077 Uiso 1 1 calc R
C14 C -0.2160(3) 0.75961(18) 0.2163(3) 0.0270(9) Uani 1 1 d U
H14 H -0.1461 0.7412 0.2342 0.032 Uiso 1 1 calc R
C15 C -0.3598(5) 0.8051(3) 0.2273(5) 0.0831(19) Uani 1 1 d U
H15 H -0.4090 0.8249 0.2519 0.100 Uiso 1 1 calc R
C16 C -0.3742(5) 0.7957(3) 0.1307(5) 0.0828(19) Uani 1 1 d U
H16 H -0.4378 0.8065 0.0767 0.099 Uiso 1 1 calc R
C17 C -0.2079(4) 0.7809(2) 0.3920(3) 0.0378(11) Uani 1 1 d .
H17A H -0.1970 0.8219 0.4149 0.045 Uiso 1 1 calc R
H17B H -0.1345 0.7622 0.4116 0.045 Uiso 1 1 calc R
C18 C -0.2775(4) 0.7491(2) 0.4432(3) 0.0381(11) Uani 1 1 d .
H18A H -0.2878 0.7079 0.4212 0.046 Uiso 1 1 calc R
H18B H -0.3511 0.7676 0.4237 0.046 Uiso 1 1 calc R

loop_
_atom_site_aniso_label
_atom_site_aniso_U_11
_atom_site_aniso_U_22
_atom_site_aniso_U_33
_atom_site_aniso_U_23
_atom_site_aniso_U_13
_atom_site_aniso_U_12
Cu1 0.0213(3) 0.0280(4) 0.0151(4) 0.0018(3) 0.0067(3) 0.0099(3)
Cu2 0.0162(3) 0.0444(4) 0.0305(5) 0.000 0.0055(3) 0.000
O1 0.0280(15) 0.0458(19) 0.055(2) 0.0101(17) 0.0100(14) 0.0155(14)
O2 0.0191(13) 0.0461(19) 0.038(2) 0.0049(15) 0.0063(12) 0.0017(12)
O3 0.0333(15) 0.0291(17) 0.045(2) -0.0032(14) 0.0105(14) 0.0023(13)
O4 0.0225(13) 0.0294(15) 0.0325(18) 0.0071(13) 0.0085(12) 0.0090(11)
N1 0.0248(16) 0.056(2) 0.030(2) 0.0055(18) 0.0071(14) -0.0016(15)
N2 0.0357(18) 0.070(3) 0.034(2) 0.009(2) 0.0138(16) 0.0014(17)
N3 0.0385(18) 0.051(2) 0.0225(19) 0.0076(17) 0.0152(15) 0.0228(16)
N4 0.0473(19) 0.050(2) 0.0212(19) 0.0061(17) 0.0185(16) 0.0215(17)
I1 0.03916(18) 0.03293(18) 0.0414(2) -0.00007(14) 0.00515(13) -0.00565(12)
C1 0.0239(18) 0.029(2) 0.023(2) 0.0002(18) 0.0093(16) -0.0002(15)
C2 0.0257(19) 0.031(2) 0.027(2) 0.0081(19) 0.0112(17) 0.0099(16)
C3 0.0176(17) 0.041(2) 0.018(2) 0.0031(18) 0.0076(15) 0.0057(16)
C4 0.0213(17) 0.029(2) 0.020(2) -0.0006(17) 0.0081(15) 0.0026(15)
C5 0.0216(17) 0.028(2) 0.016(2) 0.0026(17) 0.0076(15) 0.0064(15)
C6 0.0192(17) 0.039(2) 0.020(2) 0.0044(18) 0.0069(16) 0.0029(16)
C7 0.0222(19) 0.043(3) 0.024(2) 0.004(2) 0.0073(17) 0.0073(18)
C8 0.026(2) 0.033(2) 0.017(2) 0.0021(18) 0.0103(16) 0.0094(17)
C9 0.033(2) 0.057(3) 0.035(3) 0.000(2) 0.0121(18) -0.0050(19)
C10 0.038(2) 0.059(3) 0.036(3) 0.000(2) 0.0093(19) -0.005(2)
C11 0.029(2) 0.066(3) 0.035(3) 0.011(2) 0.0063(18) -0.0045(19)
C12 0.057(3) 0.097(4) 0.046(3) 0.015(3) 0.024(2) 0.006(3)
C13 0.062(3) 0.095(4) 0.042(3) 0.013(3) 0.027(3) 0.015(3)
C14 0.0325(19) 0.031(2) 0.020(2) 0.0011(17) 0.0114(16) 0.0088(16)
C15 0.078(3) 0.138(4) 0.040(3) 0.011(3) 0.029(3) 0.070(3)
C16 0.072(3) 0.142(5) 0.037(3) 0.012(3) 0.021(2) 0.069(3)
C17 0.046(2) 0.048(3) 0.022(3) -0.003(2) 0.016(2) 0.003(2)
C18 0.044(2) 0.051(3) 0.020(3) -0.004(2) 0.0126(19) -0.001(2)

loop_
_atom_type_symbol
_atom_type_description
_atom_type_scat_dispersion_real
_atom_type_scat_dispersion_imag
_atom_type_scat_source
C C 0.0033 0.0016 'International Tables Vol C Tables 4.2.6.8 and 6.1.1.4'
H H 0.0000 0.0000 'International Tables Vol C Tables 4.2.6.8 and 6.1.1.4'
N N 0.0061 0.0033 'International Tables Vol C Tables 4.2.6.8 and 6.1.1.4'
O O 0.0106 0.0060 'International Tables Vol C Tables 4.2.6.8 and 6.1.1.4'
Cu Cu 0.3201 1.2651 'International Tables Vol C Tables 4.2.6.8 and 6.1.1.4'
I I -0.4742 1.8119 'International Tables Vol C Tables 4.2.6.8 and 6.1.1.4'

loop_
_geom_angle_atom_site_label_1
_geom_angle_atom_site_label_2
_geom_angle_atom_site_label_3
_geom_angle
_geom_angle_site_symmetry_1
_geom_angle_site_symmetry_3
O4 Cu1 O4 180.0 . 7_465
O4 Cu1 N3 89.27(13) . 7_465
O4 Cu1 N3 90.73(13) 7_465 7_465
O4 Cu1 N3 90.73(13) . .
O4 Cu1 N3 89.27(13) 7_465 .
N3 Cu1 N3 180.000(1) 7_465 .
O2 Cu2 O2 164.55(18) 2_655 .
O2 Cu2 N1 90.36(13) 2_655 .
O2 Cu2 N1 90.82(13) . .
O2 Cu2 N1 90.82(13) 2_655 2_655
O2 Cu2 N1 90.36(13) . 2_655
N1 Cu2 N1 171.2(2) . 2_655
C7 O2 Cu2 109.2(2) . .
C8 O4 Cu1 108.8(2) . .
C11 N1 C9 104.5(4) . .
C11 N1 Cu2 131.4(3) . .
C9 N1 Cu2 122.8(3) . .
C11 N2 C10 107.6(4) . .
C11 N2 C12 128.2(4) . .
C10 N2 C12 124.2(5) . .
C14 N3 C16 104.4(4) . .
C14 N3 Cu1 127.5(3) . .
C16 N3 Cu1 128.0(3) . .
C14 N4 C15 105.5(4) . .
C14 N4 C17 128.2(4) . .
C15 N4 C17 126.1(4) . .
C2 C1 C6 121.3(4) . .
C2 C1 I1 119.8(3) . .
C6 C1 I1 118.9(3) . .
C3 C2 C1 119.5(3) . .
C3 C2 H2 120.2 . .
C1 C2 H2 120.2 . .
C2 C3 C4 119.9(3) . .
C2 C3 C7 118.2(3) . .
C4 C3 C7 121.8(4) . .
C3 C4 C5 120.4(4) . .
C3 C4 H4 119.8 . .
C5 C4 H4 119.8 . .
C6 C5 C4 119.4(3) . .
C6 C5 C8 120.7(3) . .
C4 C5 C8 119.9(3) . .
C5 C6 C1 119.4(3) . .
C5 C6 H6 120.3 . .
C1 C6 H6 120.3 . .
O1 C7 O2 124.4(3) . .
O1 C7 C3 119.7(4) . .
O2 C7 C3 115.9(3) . .
O3 C8 O4 123.4(3) . .
O3 C8 C5 120.2(3) . .
O4 C8 C5 116.3(3) . .
C10 C9 N1 110.4(4) . .
C10 C9 H9 124.8 . .
N1 C9 H9 124.8 . .
C9 C10 N2 105.9(4) . .
C9 C10 H10 127.0 . .
N2 C10 H10 127.0 . .
N1 C11 N2 111.6(4) . .
N1 C11 H11 124.2 . .
N2 C11 H11 124.2 . .
C13 C12 N2 112.6(5) . .
C13 C12 H12A 109.1 . .
N2 C12 H12A 109.1 . .
C13 C12 H12B 109.1 . .
N2 C12 H12B 109.1 . .
H12A C12 H12B 107.8 . .
C12 C13 C13 115.9(6) . 2_654
C12 C13 H13A 108.3 . .
C13 C13 H13A 108.3 2_654 .
C12 C13 H13B 108.3 . .
C13 C13 H13B 108.3 2_654 .
H13A C13 H13B 107.4 . .
N3 C14 N4 112.9(4) . .
N3 C14 H14 123.5 . .
N4 C14 H14 123.5 . .
C16 C15 N4 107.1(4) . .
C16 C15 H15 126.5 . .
N4 C15 H15 126.5 . .
C15 C16 N3 110.0(5) . .
C15 C16 H16 125.0 . .
N3 C16 H16 125.0 . .
N4 C17 C18 113.0(4) . .
N4 C17 H17A 109.0 . .
C18 C17 H17A 109.0 . .
N4 C17 H17B 109.0 . .
C18 C17 H17B 109.0 . .
H17A C17 H17B 107.8 . .
C17 C18 C18 112.0(5) . 7_466
C17 C18 H18A 109.2 . .
C18 C18 H18A 109.2 7_466 .
C17 C18 H18B 109.2 . .
C18 C18 H18B 109.2 7_466 .
H18A C18 H18B 107.9 . .

loop_
_geom_bond_atom_site_label_1
_geom_bond_atom_site_label_2
_geom_bond_distance
_geom_bond_site_symmetry_2
Cu1 O4 1.978(3) .
Cu1 O4 1.978(2) 7_465
Cu1 N3 1.978(4) 7_465
Cu1 N3 1.978(4) .
Cu2 O2 1.975(2) 2_655
Cu2 O2 1.975(2) .
Cu2 N1 1.988(4) .
Cu2 N1 1.988(4) 2_655
O1 C7 1.227(5) .
O2 C7 1.286(5) .
O3 C8 1.234(5) .
O4 C8 1.279(4) .
N1 C11 1.327(6) .
N1 C9 1.371(6) .
N2 C11 1.328(6) .
N2 C10 1.363(6) .
N2 C12 1.469(7) .
N3 C14 1.313(5) .
N3 C16 1.360(6) .
N4 C14 1.333(5) .
N4 C15 1.361(6) .
N4 C17 1.462(6) .
I1 C1 2.091(4) .
C1 C2 1.379(5) .
C1 C6 1.387(5) .
C2 C3 1.377(6) .
C2 H2 0.9300 .
C3 C4 1.387(5) .
C3 C7 1.513(5) .
C4 C5 1.398(5) .
C4 H4 0.9300 .
C5 C6 1.381(5) .
C5 C8 1.511(5) .
C6 H6 0.9300 .
C9 C10 1.343(7) .
C9 H9 0.9300 .
C10 H10 0.9300 .
C11 H11 0.9300 .
C12 C13 1.440(8) .
C12 H12A 0.9700 .
C12 H12B 0.9700 .
C13 C13 1.494(11) 2_654
C13 H13A 0.9700 .
C13 H13B 0.9700 .
C14 H14 0.9300 .
C15 C16 1.339(8) .
C15 H15 0.9300 .
C16 H16 0.9300 .
C17 C18 1.508(6) .
C17 H17A 0.9700 .
C17 H17B 0.9700 .
C18 C18 1.521(9) 7_466
C18 H18A 0.9700 .
C18 H18B 0.9700 .

loop_
_geom_torsion_atom_site_label_1
_geom_torsion_atom_site_label_2
_geom_torsion_atom_site_label_3
_geom_torsion_atom_site_label_4
_geom_torsion
_geom_torsion_site_symmetry_1
_geom_torsion_site_symmetry_4
O2 Cu2 O2 C7 -174.1(3) 2_655 .
N1 Cu2 O2 C7 91.6(3) . .
N1 Cu2 O2 C7 -79.7(3) 2_655 .
N3 Cu1 O4 C8 85.3(3) 7_465 .
N3 Cu1 O4 C8 -94.7(3) . .
O2 Cu2 N1 C11 -15.5(4) 2_655 .
O2 Cu2 N1 C11 149.1(4) . .
O2 Cu2 N1 C9 149.5(4) 2_655 .
O2 Cu2 N1 C9 -45.9(4) . .
O4 Cu1 N3 C14 45.0(4) . .
O4 Cu1 N3 C14 -135.0(4) 7_465 .
O4 Cu1 N3 C16 -139.9(6) . .
O4 Cu1 N3 C16 40.1(6) 7_465 .
C6 C1 C2 C3 -0.7(6) . .
I1 C1 C2 C3 178.2(3) . .
C1 C2 C3 C4 1.3(6) . .
C1 C2 C3 C7 -176.3(4) . .
C2 C3 C4 C5 -0.9(6) . .
C7 C3 C4 C5 176.7(4) . .
C3 C4 C5 C6 -0.2(6) . .
C3 C4 C5 C8 -176.7(4) . .
C4 C5 C6 C1 0.9(6) . .
C8 C5 C6 C1 177.3(4) . .
C2 C1 C6 C5 -0.4(6) . .
I1 C1 C6 C5 -179.3(3) . .
Cu2 O2 C7 O1 3.0(6) . .
Cu2 O2 C7 C3 -174.1(3) . .
C2 C3 C7 O1 -6.0(6) . .
C4 C3 C7 O1 176.4(4) . .
C2 C3 C7 O2 171.2(4) . .
C4 C3 C7 O2 -6.4(6) . .
Cu1 O4 C8 O3 11.0(5) . .
Cu1 O4 C8 C5 -167.3(3) . .
C6 C5 C8 O3 178.9(4) . .
C4 C5 C8 O3 -4.7(6) . .
C6 C5 C8 O4 -2.8(6) . .
C4 C5 C8 O4 173.6(4) . .
C11 N1 C9 C10 -1.0(5) . .
Cu2 N1 C9 C10 -169.4(3) . .
N1 C9 C10 N2 0.2(6) . .
C11 N2 C10 C9 0.6(6) . .
C12 N2 C10 C9 -179.9(5) . .
C9 N1 C11 N2 1.4(5) . .
Cu2 N1 C11 N2 168.4(3) . .
C10 N2 C11 N1 -1.3(6) . .
C12 N2 C11 N1 179.3(5) . .
C11 N2 C12 C13 -122.7(6) . .
C10 N2 C12 C13 57.9(8) . .
N2 C12 C13 C13 -171.3(4) . 2_654
C16 N3 C14 N4 -0.2(6) . .
Cu1 N3 C14 N4 175.8(3) . .
C15 N4 C14 N3 -1.7(6) . .
C17 N4 C14 N3 -177.0(4) . .
C14 N4 C15 C16 3.0(8) . .
C17 N4 C15 C16 178.4(6) . .
N4 C15 C16 N3 -3.3(9) . .
C14 N3 C16 C15 2.2(8) . .
Cu1 N3 C16 C15 -173.8(5) . .
C14 N4 C17 C18 -123.3(5) . .
C15 N4 C17 C18 62.3(7) . .
N4 C17 C18 C18 -179.6(5) . 7_466
